data_2211908
loop_
_publ_author_name
'Tahir, Asif A.'
'Hamid, Mazhar'
'Zeller, Matthias'
'Mazhar, Muhammad'
'Hunter, Allen D.'

_publ_section_title
;Bis(\m-acetylacetonato-\k^2^<i>O</i>:<i>O</i>')bis[(acetylacetonato-\k^2^<i>O</i>,<i>O</i>')aquanickel(II)]
 hemihydrate
;
_journal_coeditor_code NG2174
_journal_issue 1
_journal_name_full 'Acta Crystallographica Section E'
_journal_page_first m272
_journal_page_last m274
_journal_paper_doi 10.1107/S1600536806054080
_journal_volume 63
_journal_year 2007
_chemical_formula_iupac '[Ni2 (C5 H7 O2)4 (H2 O)2], 0.5H2 O'
_chemical_formula_moiety 'C20 H32 Ni2 O10, H2 O'
_chemical_formula_sum 'C20 H34 Ni2 O11'
_chemical_formula_weight 567.89
_chemical_name_systematic
;Bis(\m-acetylacetonato-\k^2^O:O')bis[aqua(acetylacetonato-\k^2^O,O')nickel(II)]
hemihydrate
;
_space_group_IT_number 14
_symmetry_cell_setting monoclinic
_symmetry_space_group_name_Hall '-P 2ybc'
_symmetry_space_group_name_H-M 'P 1 21/c 1'
_atom_sites_solution_hydrogens geom
_atom_sites_solution_primary direct
_atom_sites_solution_secondary difmap
_audit_creation_method SHELXL-97
_cell_angle_alpha 90.00
_cell_angle_beta 98.0420(10)
_cell_angle_gamma 90.00
_cell_formula_units_Z 4
_cell_length_a 14.6463(6)
_cell_length_b 17.1089(7)
_cell_length_c 10.1294(4)
_cell_measurement_reflns_used 9703
_cell_measurement_temperature 100(2)
_cell_measurement_theta_max 30.52
_cell_measurement_theta_min 2.59
_cell_volume 2513.28(18)
_computing_cell_refinement 'SAINT-Plus (Bruker, 2003)'
_computing_data_collection 'SMART (Bruker, 2002)'
_computing_data_reduction SAINT-Plus
_computing_molecular_graphics SHELXTL
_computing_publication_material SHELXTL
_computing_structure_refinement SHELXTL
_computing_structure_solution 'SHELXTL (Bruker, 2003)'
_diffrn_ambient_temperature 100(2)
_diffrn_measured_fraction_theta_full 0.975
_diffrn_measured_fraction_theta_max 0.975
_diffrn_measurement_device_type 'Bruker SMART APEX CCD'
_diffrn_measurement_method \w
_diffrn_radiation_monochromator graphite
_diffrn_radiation_source 'fine-focus sealed tube'
_diffrn_radiation_type MoK\a
_diffrn_radiation_wavelength 0.71073
_diffrn_reflns_av_R_equivalents 0.0161
_diffrn_reflns_av_sigmaI/netI 0.0234
_diffrn_reflns_limit_h_max 18
_diffrn_reflns_limit_h_min -19
_diffrn_reflns_limit_k_max 22
_diffrn_reflns_limit_k_min -22
_diffrn_reflns_limit_l_max 10
_diffrn_reflns_limit_l_min -13
_diffrn_reflns_number 12866
_diffrn_reflns_theta_full 28.28
_diffrn_reflns_theta_max 28.28
_diffrn_reflns_theta_min 1.84
_diffrn_standards_decay_% 0
_diffrn_standards_number 0
_exptl_absorpt_coefficient_mu 1.550
_exptl_absorpt_correction_T_max 0.600
_exptl_absorpt_correction_T_min 0.510
_exptl_absorpt_correction_type multi-scan
_exptl_absorpt_process_details '(SADABS in SAINT-Plus; Bruker, 2003)'
_exptl_crystal_colour green
_exptl_crystal_density_diffrn 1.488
_exptl_crystal_density_method 'not measured'
_exptl_crystal_description block
_exptl_crystal_F_000 1192.0
_exptl_crystal_size_max 0.50
_exptl_crystal_size_mid 0.42
_exptl_crystal_size_min 0.33
_refine_diff_density_max 0.497
_refine_diff_density_min -0.709
_refine_ls_extinction_method none
_refine_ls_goodness_of_fit_ref 1.044
_refine_ls_hydrogen_treatment mixed
_refine_ls_matrix_type full
_refine_ls_number_parameters 324
_refine_ls_number_reflns 6087
_refine_ls_number_restraints 6
_refine_ls_restrained_S_all 1.051
_refine_ls_R_factor_all 0.0349
_refine_ls_R_factor_gt 0.0308
_refine_ls_shift/su_max 0.001
_refine_ls_shift/su_mean 0.000
_refine_ls_structure_factor_coef Fsqd
_refine_ls_weighting_details 'calc w=1/[\s^2^(Fo^2^)+(0.0465P)^2^+1.731P] where P=(Fo^2^+2Fc^2^)/3'
_refine_ls_weighting_scheme calc
_refine_ls_wR_factor_gt 0.0843
_refine_ls_wR_factor_ref 0.0867
_reflns_number_gt 5432
_reflns_number_total 6087
_reflns_threshold_expression I>2\s(I)
_cod_data_source_file ng2174.cif
_cod_data_source_block I
_cod_original_sg_symbol_H-M 'P 21/c'
_cod_database_code 2211908
_cod_database_fobs_code 2211908

loop_
_symmetry_equiv_pos_as_xyz
'x, y, z'
'-x, y+1/2, -z+1/2'
'-x, -y, -z'
'x, -y-1/2, z-1/2'

loop_
_atom_site_type_symbol
_atom_site_label
_atom_site_fract_x
_atom_site_fract_y
_atom_site_fract_z
_atom_site_U_iso_or_equiv
_atom_site_adp_type
_atom_site_calc_flag
_atom_site_refinement_flags
_atom_site_occupancy
C C11 0.55295(13) 0.48358(12) 0.35280(18) 0.0223(4) Uani d . 1
H H11A 0.5449 0.4521 0.4311 0.033 Uiso calc R 1
H H11B 0.5534 0.5391 0.3764 0.033 Uiso calc R 1
H H11C 0.6115 0.4699 0.3223 0.033 Uiso calc R 1
C C12 0.47512(12) 0.46781(10) 0.24352(18) 0.0167(3) Uani d . 1
C C13 0.39935(13) 0.42577(11) 0.27441(18) 0.0196(3) Uani d . 1
H H13 0.4014 0.4099 0.3646 0.024 Uiso calc R 1
C C14 0.32004(12) 0.40426(10) 0.18651(18) 0.0183(3) Uani d . 1
C C15 0.24261(13) 0.36572(12) 0.24594(19) 0.0237(4) Uani d . 1
H H15A 0.2616 0.3131 0.2768 0.036 Uiso calc R 1
H H15B 0.1880 0.3621 0.1782 0.036 Uiso calc R 1
H H15C 0.2279 0.3968 0.3214 0.036 Uiso calc R 1
C C16 0.56726(15) 0.23548(12) -0.0258(2) 0.0287(4) Uani d . 1
H H16A 0.5469 0.2077 0.0495 0.043 Uiso calc R 1
H H16B 0.6267 0.2608 0.0034 0.043 Uiso calc R 1
H H16C 0.5740 0.1982 -0.0973 0.043 Uiso calc R 1
C C17 0.49657(12) 0.29680(10) -0.07690(19) 0.0194(3) Uani d . 1
C C18 0.44154(13) 0.28484(11) -0.19907(19) 0.0224(4) Uani d . 1
H H18 0.4532 0.2394 -0.2479 0.027 Uiso calc R 1
C C19 0.37041(13) 0.33425(11) -0.25588(18) 0.0198(4) Uani d . 1
C C20 0.31892(15) 0.31323(12) -0.39129(19) 0.0282(4) Uani d . 1
H H20A 0.3360 0.3497 -0.4583 0.042 Uiso calc R 1
H H20B 0.2524 0.3165 -0.3887 0.042 Uiso calc R 1
H H20C 0.3351 0.2599 -0.4146 0.042 Uiso calc R 1
Ni Ni1 0.410350(15) 0.449636(13) -0.04321(2) 0.01399(7) Uani d . 1
O O6 0.48145(8) 0.49627(7) 0.12719(12) 0.0154(2) Uani d . 1
O O7 0.30963(8) 0.41357(7) 0.06101(12) 0.0182(3) Uani d . 1
O O8 0.49271(9) 0.35553(7) -0.00039(13) 0.0182(3) Uani d . 1
O O9 0.34545(9) 0.39716(8) -0.20530(12) 0.0191(3) Uani d . 1
O O10 0.34541(9) 0.55644(8) -0.08983(13) 0.0184(3) Uani d D 1
H H10E 0.3859(15) 0.5885(13) -0.067(2) 0.028 Uiso d D 1
H H10D 0.3009(15) 0.5679(15) -0.049(2) 0.028 Uiso d D 1
C C1 0.18306(18) 0.68348(15) -0.3499(2) 0.0379(5) Uani d . 1
H H1A 0.2487 0.6754 -0.3185 0.057 Uiso calc R 1
H H1B 0.1723 0.7384 -0.3745 0.057 Uiso calc R 1
H H1C 0.1642 0.6503 -0.4279 0.057 Uiso calc R 1
C C2 0.12759(14) 0.66233(12) -0.24058(19) 0.0257(4) Uani d . 1
C C3 0.07519(16) 0.71996(12) -0.1882(2) 0.0309(5) Uani d . 1
H H3 0.0784 0.7713 -0.2229 0.037 Uiso calc R 1
C C4 0.01869(14) 0.70909(12) -0.0898(2) 0.0269(4) Uani d . 1
C C5 -0.04041(18) 0.77650(14) -0.0545(3) 0.0405(6) Uani d . 1
H H5A -0.1057 0.7627 -0.0769 0.061 Uiso calc R 1
H H5B -0.0271 0.8230 -0.1050 0.061 Uiso calc R 1
H H5C -0.0267 0.7874 0.0412 0.061 Uiso calc R 1
C C6A 0.04130(17) 0.4831(2) 0.3536(2) 0.0485(8) Uani d . 1
H H6A -0.0182 0.5084 0.3576 0.073 Uiso calc R 1
H H6B 0.0819 0.4915 0.4378 0.073 Uiso calc R 1
H H6C 0.0319 0.4269 0.3387 0.073 Uiso calc R 1
C C7 0.08459(13) 0.51728(12) 0.24156(18) 0.0222(4) Uani d . 1
C C8 0.16802(13) 0.55714(12) 0.27275(19) 0.0242(4) Uani d . 1
H H8 0.1897 0.5644 0.3648 0.029 Uiso calc R 1
C C9 0.22305(12) 0.58753(10) 0.18286(19) 0.0192(4) Uani d . 1
C C10 0.31405(13) 0.62424(12) 0.2382(2) 0.0252(4) Uani d . 1
H H10A 0.3631 0.6020 0.1932 0.038 Uiso calc R 1
H H10B 0.3273 0.6137 0.3341 0.038 Uiso calc R 1
H H10C 0.3109 0.6808 0.2233 0.038 Uiso calc R 1
Ni Ni2 0.083411(15) 0.547886(13) -0.04688(2) 0.01583(7) Uani d . 1
O O1 0.13137(9) 0.59080(8) -0.20634(13) 0.0221(3) Uani d . 1
O O2 0.01126(9) 0.64619(8) -0.02487(14) 0.0232(3) Uani d . 1
O O3 0.04295(8) 0.50577(7) 0.12348(12) 0.0173(2) Uani d . 1
O O4 0.20334(9) 0.58637(8) 0.05629(13) 0.0198(3) Uani d . 1
O O5 0.13496(9) 0.43697(8) -0.08245(14) 0.0207(3) Uani d D 1
H H5D 0.1868(13) 0.4263(15) -0.047(2) 0.031 Uiso d D 1
H H5E 0.0986(16) 0.4041(13) -0.059(3) 0.031 Uiso d D 1
O O11 0.20986(14) 0.48668(13) -0.37718(19) 0.0503(5) Uani d D 1
H H11D 0.251(2) 0.4472(17) -0.334(4) 0.075 Uiso d D 1
H H11E 0.185(2) 0.5259(18) -0.323(3) 0.075 Uiso d D 1

loop_
_atom_site_aniso_label
_atom_site_aniso_U_11
_atom_site_aniso_U_22
_atom_site_aniso_U_33
_atom_site_aniso_U_12
_atom_site_aniso_U_13
_atom_site_aniso_U_23
C11 0.0223(9) 0.0287(10) 0.0152(8) -0.0061(7) -0.0001(7) 0.0024(7)
C12 0.0161(8) 0.0163(8) 0.0177(8) 0.0014(6) 0.0026(6) 0.0009(6)
C13 0.0203(9) 0.0235(9) 0.0153(8) -0.0030(7) 0.0030(7) 0.0029(7)
C14 0.0167(8) 0.0166(8) 0.0219(9) 0.0007(6) 0.0041(7) 0.0016(6)
C15 0.0204(9) 0.0273(10) 0.0241(9) -0.0048(7) 0.0062(7) 0.0021(8)
C16 0.0279(10) 0.0214(9) 0.0364(11) 0.0064(8) 0.0032(9) 0.0025(8)
C17 0.0176(8) 0.0169(8) 0.0248(9) -0.0010(6) 0.0069(7) 0.0025(7)
C18 0.0263(10) 0.0182(9) 0.0233(9) -0.0023(7) 0.0062(7) -0.0036(7)
C19 0.0207(9) 0.0216(9) 0.0174(8) -0.0080(7) 0.0042(7) 0.0008(7)
C20 0.0343(11) 0.0289(10) 0.0205(9) -0.0102(8) 0.0011(8) -0.0013(8)
Ni1 0.01110(12) 0.01626(12) 0.01436(11) 0.00031(7) 0.00090(8) 0.00135(8)
O6 0.0134(6) 0.0187(6) 0.0145(5) 0.0003(4) 0.0028(4) 0.0021(4)
O7 0.0144(6) 0.0210(6) 0.0193(6) -0.0004(5) 0.0029(5) 0.0023(5)
O8 0.0157(6) 0.0180(6) 0.0204(6) 0.0010(5) 0.0005(5) 0.0012(5)
O9 0.0166(6) 0.0220(6) 0.0177(6) -0.0021(5) -0.0006(5) 0.0009(5)
O10 0.0135(6) 0.0200(6) 0.0217(6) 0.0010(5) 0.0023(5) 0.0008(5)
C1 0.0413(13) 0.0382(13) 0.0347(12) -0.0130(10) 0.0070(10) 0.0085(10)
C2 0.0233(9) 0.0300(10) 0.0217(9) -0.0097(8) -0.0042(7) 0.0031(8)
C3 0.0397(12) 0.0201(10) 0.0306(11) -0.0047(8) -0.0028(9) 0.0022(8)
C4 0.0250(10) 0.0218(9) 0.0305(10) 0.0009(7) -0.0082(8) -0.0054(8)
C5 0.0413(13) 0.0262(11) 0.0514(15) 0.0074(10) -0.0023(11) -0.0070(10)
C6A 0.0248(11) 0.107(2) 0.0135(9) -0.0238(13) 0.0030(8) 0.0019(12)
C7 0.0149(8) 0.0346(11) 0.0170(8) 0.0012(7) 0.0020(7) -0.0041(7)
C8 0.0182(9) 0.0355(11) 0.0180(8) -0.0006(7) -0.0001(7) -0.0091(7)
C9 0.0144(8) 0.0171(8) 0.0252(9) 0.0019(6) -0.0004(7) -0.0048(7)
C10 0.0184(9) 0.0246(10) 0.0306(10) -0.0038(7) -0.0030(8) -0.0048(8)
Ni2 0.01107(12) 0.02000(13) 0.01611(12) 0.00043(8) 0.00084(8) 0.00029(8)
O1 0.0182(6) 0.0268(7) 0.0213(6) -0.0013(5) 0.0024(5) 0.0031(5)
O2 0.0185(6) 0.0229(7) 0.0272(7) 0.0029(5) -0.0001(5) -0.0022(5)
O3 0.0123(6) 0.0240(6) 0.0154(5) -0.0004(5) 0.0010(4) -0.0008(5)
O4 0.0140(6) 0.0233(7) 0.0212(6) -0.0017(5) -0.0001(5) 0.0004(5)
O5 0.0142(6) 0.0240(7) 0.0238(7) 0.0017(5) 0.0019(5) 0.0007(5)
O11 0.0447(11) 0.0678(14) 0.0368(10) 0.0120(10) -0.0003(8) -0.0017(9)

loop_
_atom_type_symbol
_atom_type_description
_atom_type_scat_dispersion_real
_atom_type_scat_dispersion_imag
_atom_type_scat_source
C C 0.0033 0.0016 'International Tables Vol C Tables 4.2.6.8 and 6.1.1.4'
H H 0.0000 0.0000 'International Tables Vol C Tables 4.2.6.8 and 6.1.1.4'
O O 0.0106 0.0060 'International Tables Vol C Tables 4.2.6.8 and 6.1.1.4'
Ni Ni 0.3393 1.1124 'International Tables Vol C Tables 4.2.6.8 and 6.1.1.4'

loop_
_geom_angle_atom_site_label_1
_geom_angle_atom_site_label_2
_geom_angle_atom_site_label_3
_geom_angle_site_symmetry_3
_geom_angle
_geom_angle_publ_flag
C12 C11 H11A . 109.5 ?
C12 C11 H11B . 109.5 ?
H11A C11 H11B . 109.5 ?
C12 C11 H11C . 109.5 ?
H11A C11 H11C . 109.5 ?
H11B C11 H11C . 109.5 ?
O6 C12 C13 . 124.11(16) ?
O6 C12 C11 . 117.54(16) ?
C13 C12 C11 . 118.32(16) ?
C12 C13 C14 . 127.17(17) ?
C12 C13 H13 . 116.4 ?
C14 C13 H13 . 116.4 ?
O7 C14 C13 . 124.94(16) ?
O7 C14 C15 . 117.59(16) ?
C13 C14 C15 . 117.46(16) ?
C14 C15 H15A . 109.5 ?
C14 C15 H15B . 109.5 ?
H15A C15 H15B . 109.5 ?
C14 C15 H15C . 109.5 ?
H15A C15 H15C . 109.5 ?
H15B C15 H15C . 109.5 ?
C17 C16 H16A . 109.5 ?
C17 C16 H16B . 109.5 ?
H16A C16 H16B . 109.5 ?
C17 C16 H16C . 109.5 ?
H16A C16 H16C . 109.5 ?
H16B C16 H16C . 109.5 ?
O8 C17 C18 . 125.86(17) ?
O8 C17 C16 . 115.15(17) ?
C18 C17 C16 . 118.99(17) ?
C17 C18 C19 . 125.47(17) ?
C17 C18 H18 . 117.3 ?
C19 C18 H18 . 117.3 ?
O9 C19 C18 . 125.88(17) ?
O9 C19 C20 . 115.65(17) ?
C18 C19 C20 . 118.46(17) ?
C19 C20 H20A . 109.5 ?
C19 C20 H20B . 109.5 ?
H20A C20 H20B . 109.5 ?
C19 C20 H20C . 109.5 ?
H20A C20 H20C . 109.5 ?
H20B C20 H20C . 109.5 ?
O9 Ni1 O8 . 91.12(5) y
O9 Ni1 O7 . 89.65(5) y
O8 Ni1 O7 . 95.84(5) y
O9 Ni1 O6 . 175.99(5) y
O8 Ni1 O6 . 84.94(5) y
O7 Ni1 O6 . 90.05(5) y
O9 Ni1 O10 . 93.35(5) y
O8 Ni1 O10 . 170.62(5) y
O7 Ni1 O10 . 92.44(5) y
O6 Ni1 O10 . 90.66(5) y
O9 Ni1 O6 3_665 99.43(5) ?
O8 Ni1 O6 3_665 88.66(5) ?
O7 Ni1 O6 3_665 169.80(5) ?
O6 Ni1 O6 3_665 81.21(5) y
O10 Ni1 O6 3_665 82.47(5) y
C12 O6 Ni1 . 121.97(11) ?
C12 O6 Ni1 3_665 133.34(11) ?
Ni1 O6 Ni1 3_665 98.79(5) ?
C14 O7 Ni1 . 124.46(12) ?
C17 O8 Ni1 . 124.96(12) ?
C19 O9 Ni1 . 125.76(12) ?
Ni1 O10 H10E . 103.6(18) ?
Ni1 O10 H10D . 116.9(17) ?
H10E O10 H10D . 107(2) ?
C2 C1 H1A . 109.5 ?
C2 C1 H1B . 109.5 ?
H1A C1 H1B . 109.5 ?
C2 C1 H1C . 109.5 ?
H1A C1 H1C . 109.5 ?
H1B C1 H1C . 109.5 ?
O1 C2 C3 . 125.48(19) ?
O1 C2 C1 . 115.1(2) ?
C3 C2 C1 . 119.38(19) ?
C4 C3 C2 . 126.10(19) ?
C4 C3 H3 . 116.9 ?
C2 C3 H3 . 116.9 ?
O2 C4 C3 . 125.71(19) ?
O2 C4 C5 . 115.4(2) ?
C3 C4 C5 . 118.9(2) ?
C4 C5 H5A . 109.5 ?
C4 C5 H5B . 109.5 ?
H5A C5 H5B . 109.5 ?
C4 C5 H5C . 109.5 ?
H5A C5 H5C . 109.5 ?
H5B C5 H5C . 109.5 ?
C7 C6A H6A . 109.5 ?
C7 C6A H6B . 109.5 ?
H6A C6A H6B . 109.5 ?
C7 C6A H6C . 109.5 ?
H6A C6A H6C . 109.5 ?
H6B C6A H6C . 109.5 ?
O3 C7 C8 . 125.04(18) ?
O3 C7 C6A . 116.88(17) ?
C8 C7 C6A . 118.05(17) ?
C7 C8 C9 . 126.89(18) ?
C7 C8 H8 . 116.6 ?
C9 C8 H8 . 116.6 ?
O4 C9 C8 . 125.41(17) ?
O4 C9 C10 . 116.38(17) ?
C8 C9 C10 . 118.21(17) ?
C9 C10 H10A . 109.5 ?
C9 C10 H10B . 109.5 ?
H10A C10 H10B . 109.5 ?
C9 C10 H10C . 109.5 ?
H10A C10 H10C . 109.5 ?
H10B C10 H10C . 109.5 ?
O1 Ni2 O2 . 91.83(6) y
O1 Ni2 O4 . 85.39(5) y
O2 Ni2 O4 . 95.85(5) y
O1 Ni2 O3 . 176.06(5) y
O2 Ni2 O3 . 88.99(5) y
O4 Ni2 O3 . 90.69(5) y
O1 Ni2 O5 . 91.03(6) y
O2 Ni2 O5 . 169.58(6) y
O4 Ni2 O5 . 94.36(5) y
O3 Ni2 O5 . 88.84(5) y
O1 Ni2 O3 3_565 104.64(5) ?
O2 Ni2 O3 3_565 87.55(5) ?
O4 Ni2 O3 3_565 169.34(5) ?
O3 Ni2 O3 3_565 79.25(5) y
O5 Ni2 O3 3_565 82.03(5) y
C2 O1 Ni2 . 124.74(13) ?
C4 O2 Ni2 . 124.35(13) ?
C7 O3 Ni2 . 125.55(12) ?
C7 O3 Ni2 3_565 133.49(12) ?
Ni2 O3 Ni2 3_565 100.75(5) ?
C9 O4 Ni2 . 125.63(12) ?
Ni2 O5 H5D . 117.7(19) ?
Ni2 O5 H5E . 107.7(18) ?
H5D O5 H5E . 109(3) ?
H11D O11 H11E . 119(3) ?

loop_
_geom_bond_atom_site_label_1
_geom_bond_atom_site_label_2
_geom_bond_site_symmetry_2
_geom_bond_distance
_geom_bond_publ_flag
C11 C12 . 1.498(2) ?
C11 H11A . 0.9800 ?
C11 H11B . 0.9800 ?
C11 H11C . 0.9800 ?
C12 O6 . 1.290(2) ?
C12 C13 . 1.394(2) ?
C13 C14 . 1.410(3) ?
C13 H13 . 0.9500 ?
C14 O7 . 1.269(2) ?
C14 C15 . 1.508(2) ?
C15 H15A . 0.9800 ?
C15 H15B . 0.9800 ?
C15 H15C . 0.9800 ?
C16 C17 . 1.513(3) ?
C16 H16A . 0.9800 ?
C16 H16B . 0.9800 ?
C16 H16C . 0.9800 ?
C17 O8 . 1.275(2) ?
C17 C18 . 1.394(3) ?
C18 C19 . 1.401(3) ?
C18 H18 . 0.9500 ?
C19 O9 . 1.268(2) ?
C19 C20 . 1.513(3) ?
C20 H20A . 0.9800 ?
C20 H20B . 0.9800 ?
C20 H20C . 0.9800 ?
Ni1 O9 . 1.9921(13) y
Ni1 O8 . 2.0221(13) y
Ni1 O7 . 2.0265(12) y
Ni1 O6 . 2.0487(12) y
Ni1 O10 . 2.0835(13) y
Ni1 O6 3_665 2.1139(12) y
O6 Ni1 3_665 2.1139(12) ?
O10 H10E . 0.816(16) ?
O10 H10D . 0.843(16) ?
C1 C2 . 1.506(3) ?
C1 H1A . 0.9800 ?
C1 H1B . 0.9800 ?
C1 H1C . 0.9800 ?
C2 O1 . 1.271(2) ?
C2 C3 . 1.399(3) ?
C3 C4 . 1.394(3) ?
C3 H3 . 0.9500 ?
C4 O2 . 1.274(3) ?
C4 C5 . 1.514(3) ?
C5 H5A . 0.9800 ?
C5 H5B . 0.9800 ?
C5 H5C . 0.9800 ?
C6A C7 . 1.494(3) ?
C6A H6A . 0.9800 ?
C6A H6B . 0.9800 ?
C6A H6C . 0.9800 ?
C7 O3 . 1.280(2) ?
C7 C8 . 1.397(3) ?
C8 C9 . 1.398(3) ?
C8 H8 . 0.9500 ?
C9 O4 . 1.274(2) ?
C9 C10 . 1.509(2) ?
C10 H10A . 0.9800 ?
C10 H10B . 0.9800 ?
C10 H10C . 0.9800 ?
Ni2 O1 . 1.9897(13) y
Ni2 O2 . 2.0151(13) y
Ni2 O4 . 2.0242(13) y
Ni2 O3 . 2.0333(13) y
Ni2 O5 . 2.0921(14) y
Ni2 O3 3_565 2.1138(12) y
O3 Ni2 3_565 2.1138(12) ?
O5 H5D . 0.813(17) ?
O5 H5E . 0.831(17) ?
O11 H11D . 0.970(18) ?
O11 H11E . 0.972(18) ?

loop_
_geom_hbond_atom_site_label_D
_geom_hbond_atom_site_label_H
_geom_hbond_atom_site_label_A
_geom_hbond_site_symmetry_A
_geom_hbond_distance_DH
_geom_hbond_distance_HA
_geom_hbond_distance_DA
_geom_hbond_angle_DHA
O5 H5D O7 . 0.813(17) 1.984(17) 2.7887(18) 170(3)
O5 H5E O2 3_565 0.831(17) 2.106(18) 2.906(2) 161(2)
O10 H10E O8 3_665 0.816(16) 2.051(17) 2.8494(18) 166(2)
O10 H10D O4 . 0.843(16) 1.924(17) 2.7649(19) 175(3)
O11 H11D O9 . 0.970(18) 1.96(2) 2.890(2) 160(3)
O11 H11E O1 . 0.972(18) 1.870(19) 2.836(2) 173(3)

loop_
_geom_torsion_atom_site_label_1
_geom_torsion_atom_site_label_2
_geom_torsion_atom_site_label_3
_geom_torsion_atom_site_label_4
_geom_torsion_site_symmetry_1
_geom_torsion_site_symmetry_4
_geom_torsion
O6 C12 C13 C14 . . 2.9(3)
C11 C12 C13 C14 . . -179.35(18)
C12 C13 C14 O7 . . 7.4(3)
C12 C13 C14 C15 . . -173.97(18)
O8 C17 C18 C19 . . -2.4(3)
C16 C17 C18 C19 . . 176.68(18)
C17 C18 C19 O9 . . 0.2(3)
C17 C18 C19 C20 . . 178.60(18)
C13 C12 O6 Ni1 . . -25.2(2)
C11 C12 O6 Ni1 . . 156.99(13)
C13 C12 O6 Ni1 . 3_665 -172.02(13)
C11 C12 O6 Ni1 . 3_665 10.2(2)
O8 Ni1 O6 C12 . . -66.81(13)
O7 Ni1 O6 C12 . . 29.04(13)
O10 Ni1 O6 C12 . . 121.48(13)
O6 Ni1 O6 C12 3_665 . -156.24(15)
O8 Ni1 O6 Ni1 . 3_665 89.42(5)
O7 Ni1 O6 Ni1 . 3_665 -174.72(5)
O10 Ni1 O6 Ni1 . 3_665 -82.28(5)
O6 Ni1 O6 Ni1 3_665 3_665 0.0
C13 C14 O7 Ni1 . . 7.6(3)
C15 C14 O7 Ni1 . . -171.04(12)
O9 Ni1 O7 C14 . . 155.30(14)
O8 Ni1 O7 C14 . . 64.21(14)
O6 Ni1 O7 C14 . . -20.70(14)
O10 Ni1 O7 C14 . . -111.37(14)
O6 Ni1 O7 C14 3_665 . -51.6(3)
C18 C17 O8 Ni1 . . -3.9(3)
C16 C17 O8 Ni1 . . 176.92(12)
O9 Ni1 O8 C17 . . 8.40(14)
O7 Ni1 O8 C17 . . 98.16(14)
O6 Ni1 O8 C17 . . -172.30(14)
O6 Ni1 O8 C17 3_665 . -91.01(14)
C18 C19 O9 Ni1 . . 8.2(3)
C20 C19 O9 Ni1 . . -170.28(12)
O8 Ni1 O9 C19 . . -10.46(14)
O7 Ni1 O9 C19 . . -106.30(14)
O10 Ni1 O9 C19 . . 161.28(14)
O6 Ni1 O9 C19 3_665 . 78.37(14)
O1 C2 C3 C4 . . 0.2(3)
C1 C2 C3 C4 . . 178.2(2)
C2 C3 C4 O2 . . 5.6(3)
C2 C3 C4 C5 . . -174.1(2)
O3 C7 C8 C9 . . -3.7(3)
C6A C7 C8 C9 . . 174.3(2)
C7 C8 C9 O4 . . 3.2(3)
C7 C8 C9 C10 . . -176.18(19)
C3 C2 O1 Ni2 . . -12.4(3)
C1 C2 O1 Ni2 . . 169.49(14)
O2 Ni2 O1 C2 . . 14.50(15)
O4 Ni2 O1 C2 . . -81.22(15)
O5 Ni2 O1 C2 . . -175.51(15)
O3 Ni2 O1 C2 3_565 . 102.45(15)
C3 C4 O2 Ni2 . . 1.8(3)
C5 C4 O2 Ni2 . . -178.43(14)
O1 Ni2 O2 C4 . . -9.40(15)
O4 Ni2 O2 C4 . . 76.16(15)
O3 Ni2 O2 C4 . . 166.74(15)
O5 Ni2 O2 C4 . . -115.3(3)
O3 Ni2 O2 C4 3_565 . -113.98(15)
C8 C7 O3 Ni2 . . -3.9(3)
C6A C7 O3 Ni2 . . 178.03(17)
C8 C7 O3 Ni2 . 3_565 -177.62(14)
C6A C7 O3 Ni2 . 3_565 4.3(3)
O2 Ni2 O3 C7 . . -87.69(15)
O4 Ni2 O3 C7 . . 8.16(15)
O5 Ni2 O3 C7 . . 102.50(15)
O3 Ni2 O3 C7 3_565 . -175.39(17)
O2 Ni2 O3 Ni2 . 3_565 87.70(6)
O4 Ni2 O3 Ni2 . 3_565 -176.46(6)
O5 Ni2 O3 Ni2 . 3_565 -82.11(6)
O3 Ni2 O3 Ni2 3_565 3_565 0.0
C8 C9 O4 Ni2 . . 5.0(3)
C10 C9 O4 Ni2 . . -175.70(12)
O1 Ni2 O4 C9 . . 171.75(15)
O2 Ni2 O4 C9 . . 80.38(15)
O3 Ni2 O4 C9 . . -8.67(15)
O5 Ni2 O4 C9 . . -97.56(15)
O3 Ni2 O4 C9 3_565 . -27.8(4)
